data_2210911
loop_
_publ_author_name
'Deborah Gonzalez Mantero'
'Muhammad Altaf'
'Antonia Neels'
'Helen Stoeckli-Evans'

_publ_section_title
;
 Pyridin-4-ylmethanediol: the hydrated form of isonicotinaldehyde
;
_journal_coeditor_code BV2038
_journal_issue 11
_journal_name_full 'Acta Crystallographica Section E'
_journal_page_first o5204
_journal_page_last o5206
_journal_paper_doi 10.1107/S1600536806043303
_journal_volume 62
_journal_year 2006
_chemical_formula_iupac 'C6 H7 N O2'
_chemical_formula_moiety 'C6 H7 N O2'
_chemical_formula_sum 'C6 H7 N O2'
_chemical_formula_weight 125.13
_chemical_name_systematic
;
Pyridin-4-ylmethanediol
;
_space_group_IT_number 2
_symmetry_cell_setting triclinic
_symmetry_space_group_name_Hall '-P 1'
_symmetry_space_group_name_H-M 'P -1'
_atom_sites_solution_hydrogens geom
_atom_sites_solution_primary direct
_atom_sites_solution_secondary difmap
_audit_creation_method SHELXL-97
_cell_angle_alpha 84.764(13)
_cell_angle_beta 69.546(13)
_cell_angle_gamma 67.036(12)
_cell_formula_units_Z 2
_cell_length_a 6.3197(11)
_cell_length_b 6.9904(11)
_cell_length_c 7.5711(13)
_cell_measurement_reflns_used 3912
_cell_measurement_temperature 153(2)
_cell_measurement_theta_max 29.55
_cell_measurement_theta_min 2.90
_cell_volume 288.15(9)
_computing_cell_refinement X-AREA
_computing_data_collection 'X-AREA (Stoe & Cie, 2005)'
_computing_data_reduction 'X-RED32 (Stoe & Cie, 2005)'
_computing_molecular_graphics 'PLATON  (Spek, 2003)'
_computing_publication_material SHELXL97
_computing_structure_refinement 'SHELXL97 (Sheldrick, 1997)'
_computing_structure_solution 'SHELXS97 (Sheldrick, 1997)'
_diffrn_ambient_temperature 153(2)
_diffrn_detector_area_resol_mean 6.67
_diffrn_measured_fraction_theta_full 0.988
_diffrn_measured_fraction_theta_max 0.988
_diffrn_measurement_device_type 'Stoe IPDS-2'
_diffrn_measurement_method '\f and \w'
_diffrn_radiation_monochromator graphite
_diffrn_radiation_source 'fine-focus sealed tube'
_diffrn_radiation_type MoK\a
_diffrn_radiation_wavelength 0.71073
_diffrn_reflns_av_R_equivalents 0.0301
_diffrn_reflns_av_sigmaI/netI 0.0244
_diffrn_reflns_limit_h_max 8
_diffrn_reflns_limit_h_min -8
_diffrn_reflns_limit_k_max 9
_diffrn_reflns_limit_k_min -9
_diffrn_reflns_limit_l_max 10
_diffrn_reflns_limit_l_min -9
_diffrn_reflns_number 3890
_diffrn_reflns_theta_full 29.54
_diffrn_reflns_theta_max 29.54
_diffrn_reflns_theta_min 2.88
_diffrn_standards_decay_% 0
_diffrn_standards_number 0
_exptl_absorpt_coefficient_mu 0.110
_exptl_absorpt_correction_type none
_exptl_crystal_colour colourless
_exptl_crystal_density_diffrn 1.442
_exptl_crystal_density_method 'not measured'
_exptl_crystal_description block
_exptl_crystal_F_000 132
_exptl_crystal_size_max 0.45
_exptl_crystal_size_mid 0.40
_exptl_crystal_size_min 0.35
_refine_diff_density_max 0.292
_refine_diff_density_min -0.221
_refine_ls_extinction_method none
_refine_ls_goodness_of_fit_ref 1.076
_refine_ls_hydrogen_treatment mixed
_refine_ls_matrix_type full
_refine_ls_number_parameters 90
_refine_ls_number_reflns 1591
_refine_ls_number_restraints 0
_refine_ls_restrained_S_all 1.076
_refine_ls_R_factor_all 0.0419
_refine_ls_R_factor_gt 0.0364
_refine_ls_shift/su_max 0.000
_refine_ls_shift/su_mean 0.000
_refine_ls_structure_factor_coef Fsqd
_refine_ls_weighting_details 'calc w=1/[\s^2^(Fo^2^)+(0.0578P)^2^+0.0448P] where P=(Fo^2^+2Fc^2^)/3'
_refine_ls_weighting_scheme calc
_refine_ls_wR_factor_gt 0.1015
_refine_ls_wR_factor_ref 0.1042
_reflns_number_gt 1368
_reflns_number_total 1591
_reflns_threshold_expression I>2\s(I)
_cod_data_source_file bv2038.cif
_cod_data_source_block I
_cod_original_cell_volume 288.15(8)
_cod_database_code 2210911
_cod_database_fobs_code 2210911

loop_
_symmetry_equiv_pos_as_xyz
'x, y, z'
'-x, -y, -z'

loop_
_atom_site_aniso_label
_atom_site_aniso_U_11
_atom_site_aniso_U_22
_atom_site_aniso_U_33
_atom_site_aniso_U_12
_atom_site_aniso_U_13
_atom_site_aniso_U_23
O1 0.0307(4) 0.0367(4) 0.0150(3) -0.0175(3) -0.0103(3) 0.0032(3)
O2 0.0282(4) 0.0345(4) 0.0160(3) -0.0162(3) -0.0024(3) 0.0027(3)
N1 0.0261(4) 0.0251(4) 0.0159(4) -0.0086(3) -0.0083(3) 0.0008(3)
C1 0.0246(5) 0.0299(5) 0.0151(4) -0.0127(4) -0.0050(3) 0.0020(3)
C2 0.0218(4) 0.0281(5) 0.0162(4) -0.0111(4) -0.0072(3) 0.0012(3)
C3 0.0215(4) 0.0207(4) 0.0146(4) -0.0076(3) -0.0064(3) 0.0008(3)
C4 0.0226(5) 0.0299(5) 0.0183(4) -0.0127(4) -0.0066(3) 0.0020(4)
C5 0.0255(5) 0.0299(5) 0.0195(4) -0.0114(4) -0.0105(4) 0.0006(4)
C6 0.0249(5) 0.0276(5) 0.0148(4) -0.0122(4) -0.0066(3) 0.0032(3)

loop_
_atom_site_type_symbol
_atom_site_label
_atom_site_fract_x
_atom_site_fract_y
_atom_site_fract_z
_atom_site_U_iso_or_equiv
_atom_site_thermal_displace_type
_atom_site_calc_flag
_atom_site_refinement_flags
_atom_site_occupancy
O O1 0.79077(14) 0.31377(12) 0.98968(10) 0.0254(2) Uani . . 1.000
O O2 0.42507(14) 0.26523(13) 1.06179(10) 0.0265(2) Uani . . 1.000
N N1 0.76336(16) 0.25574(13) 0.35379(11) 0.0224(2) Uani . . 1.000
C C1 0.92560(19) 0.27226(16) 0.42073(13) 0.0230(3) Uani . . 1.000
C C2 0.90026(18) 0.26052(15) 0.61000(13) 0.0213(3) Uani . . 1.000
C C3 0.70027(17) 0.22678(14) 0.73776(12) 0.0190(2) Uani . . 1.000
C C4 0.53129(18) 0.20958(16) 0.66913(14) 0.0229(3) Uani . . 1.000
C C5 0.56957(19) 0.22600(16) 0.47756(14) 0.0239(3) Uani . . 1.000
C C6 0.67107(18) 0.20191(16) 0.94485(13) 0.0219(3) Uani . . 1.000
H H1 1.06470 0.29300 0.33430 0.0280 Uiso calc R 1.000
H H1O 0.781(4) 0.284(3) 1.118(3) 0.074(6) Uiso . . 1.000
H H2 1.01840 0.27540 0.65200 0.0260 Uiso calc R 1.000
H H2O 0.346(3) 0.404(3) 1.044(2) 0.045(4) Uiso . . 1.000
H H4 0.39160 0.18690 0.75210 0.0280 Uiso calc R 1.000
H H5 0.45200 0.21560 0.43200 0.0290 Uiso calc R 1.000
H H6 0.75620 0.05130 0.96300 0.0260 Uiso calc R 1.000

loop_
_atom_type_symbol
_atom_type_description
_atom_type_scat_dispersion_real
_atom_type_scat_dispersion_imag
_atom_type_scat_source
C C 0.0033 0.0016 'International Tables Vol C Tables 4.2.6.8 and 6.1.1.4'
H H 0.0000 0.0000 'International Tables Vol C Tables 4.2.6.8 and 6.1.1.4'
N N 0.0061 0.0033 'International Tables Vol C Tables 4.2.6.8 and 6.1.1.4'
O O 0.0106 0.0060 'International Tables Vol C Tables 4.2.6.8 and 6.1.1.4'

loop_
_geom_angle_atom_site_label_1
_geom_angle_atom_site_label_2
_geom_angle_atom_site_label_3
_geom_angle
_geom_angle_publ_flag
C6 O1 H1O 105.1(15) no
C6 O2 H2O 108.1(12) no
C1 N1 C5 117.49(9) no
N1 C1 C2 123.05(11) no
C1 C2 C3 119.25(11) no
C2 C3 C4 117.95(9) no
C4 C3 C6 120.80(10) no
C2 C3 C6 121.22(10) no
C3 C4 C5 118.93(11) no
N1 C5 C4 123.32(12) no
O2 C6 C3 112.45(10) yes
O1 C6 O2 112.17(8) yes
O1 C6 C3 107.66(9) yes
N1 C1 H1 118.00 no
C2 C1 H1 118.00 no
C1 C2 H2 120.00 no
C3 C2 H2 120.00 no
C3 C4 H4 121.00 no
C5 C4 H4 121.00 no
N1 C5 H5 118.00 no
C4 C5 H5 118.00 no
O1 C6 H6 108.00 no
O2 C6 H6 108.00 no
C3 C6 H6 108.00 no

loop_
_geom_bond_atom_site_label_1
_geom_bond_atom_site_label_2
_geom_bond_distance
_geom_bond_publ_flag
O1 C6 1.4101(15) yes
O2 C6 1.4033(15) yes
O1 H1O 0.96(2) no
O2 H2O 0.92(2) no
N1 C5 1.3350(16) no
N1 C1 1.3371(17) no
C1 C2 1.3836(14) no
C2 C3 1.3875(15) no
C3 C4 1.3872(17) no
C3 C6 1.5151(13) no
C4 C5 1.3862(14) no
C1 H1 0.9500 no
C2 H2 0.9500 no
C4 H4 0.9500 no
C5 H5 0.9500 no
C6 H6 1.0000 no

loop_
_geom_contact_atom_site_label_1
_geom_contact_atom_site_label_2
_geom_contact_distance
_geom_contact_site_symmetry_2
_geom_contact_publ_flag
O1 N1 2.7039(12) 1_556 no
O1 O2 2.7755(12) 2_667 no
O2 O1 2.7755(12) 2_667 no
O2 C1 3.3555(15) 1_456 no
O1 H2O 1.854(19) 2_667 no
O1 H2 2.4400 . no
O2 H4 2.5500 . no
O2 H5 2.8500 1_556 no
O2 H1 2.4300 1_456 no
O2 H6 2.9100 2_657 no
N1 O1 2.7039(12) 1_554 no
N1 C6 3.4225(15) 1_554 no
N1 C2 3.4436(14) 2_756 no
N1 H1O 1.75(2) 1_554 no
C1 O2 3.3555(15) 1_654 no
C1 C5 3.5961(17) 2_666 no
C1 C2 3.4521(15) 2_756 no
C1 C3 3.3978(15) 2_756 no
C2 N1 3.4436(14) 2_756 no
C2 C1 3.4521(15) 2_756 no
C3 C1 3.3978(15) 2_756 no
C5 C5 3.5546(17) 2_656 no
C5 C1 3.5961(17) 2_666 no
C6 N1 3.4225(15) 1_556 no
C1 H1O 2.73(2) 1_554 no
C3 H2O 3.054(19) 2_667 no
C4 H2O 2.901(15) . no
C4 H5 3.0900 2_656 no
C5 H1O 2.65(2) 1_554 no
C6 H2O 2.72(2) 2_667 no
H1 O2 2.4300 1_654 no
H1 H2O 2.5700 1_654 no
H1O N1 1.75(2) 1_556 no
H1O C1 2.73(2) 1_556 no
H1O C5 2.65(2) 1_556 no
H1O H2O 2.40(3) 2_667 no
H2 O1 2.4400 . no
H2 H4 2.5600 1_655 no
H2 H5 2.5500 1_655 no
H2O C4 2.901(15) . no
H2O H1 2.5700 1_456 no
H2O O1 1.854(19) 2_667 no
H2O C3 3.054(19) 2_667 no
H2O C6 2.72(2) 2_667 no
H2O H1O 2.40(3) 2_667 no
H4 O2 2.5500 . no
H4 H2 2.5600 1_455 no
H5 O2 2.8500 1_554 no
H5 H2 2.5500 1_455 no
H5 C4 3.0900 2_656 no
H6 O2 2.9100 2_657 no

loop_
_geom_hbond_atom_site_label_D
_geom_hbond_atom_site_label_H
_geom_hbond_atom_site_label_A
_geom_hbond_site_symmetry_A
_geom_hbond_distance_DH
_geom_hbond_distance_HA
_geom_hbond_distance_DA
_geom_hbond_angle_DHA
_geom_hbond_publ_flag
O1 H1O N1 1_556 0.96(2) 1.75(2) 2.7039(12) 174(2) yes
O2 H2O O1 2_667 0.92(2) 1.85(2) 2.7755(12) 175(2) yes
C1 H1 O2 1_654 0.95 2.43 3.3555(15) 163 yes

loop_
_geom_torsion_atom_site_label_1
_geom_torsion_atom_site_label_2
_geom_torsion_atom_site_label_3
_geom_torsion_atom_site_label_4
_geom_torsion
_geom_torsion_publ_flag
C5 N1 C1 C2 -0.19(15) no
C1 N1 C5 C4 -0.70(15) no
N1 C1 C2 C3 1.06(15) no
C1 C2 C3 C4 -1.03(14) no
C1 C2 C3 C6 176.89(9) no
C2 C3 C4 C5 0.21(14) no
C6 C3 C4 C5 -177.72(9) no
C2 C3 C6 O1 28.02(13) no
C2 C3 C6 O2 152.07(9) no
C4 C3 C6 O1 -154.13(9) no
C4 C3 C6 O2 -30.07(13) no
C3 C4 C5 N1 0.69(16) no

loop_
_cod_related_entry_id
_cod_related_entry_database
_cod_related_entry_code
1 ChemSpider 4401943
